data_7110026
loop_
_publ_author_name
'V. Haridas'
'Sandhya Sadanandan'
'M. V. S. Gopalakrishna'
'M. B. Bijesh'
'Ram. P. Verma'
'Srinivas Chinthalapalli'
'Ashutosh Shandilya'

_publ_section_title
;
 Bispidine as a helix inducing scaffold: examples of helically folded
 linear peptides
;
_journal_name_full Chem.Commun.
_journal_page_first 10980
_journal_paper_doi 10.1039/c3cc45649h
_journal_volume 49
_journal_year 2013
_chemical_absolute_configuration unk
_chemical_formula_moiety 'C38 H60 N6 O8'
_chemical_formula_sum 'C38 H60 N6 O8'
_chemical_formula_weight 728.92
_chemical_melting_point 439.1(10)
_chemical_name_systematic
;
 ?
;
_space_group_IT_number 4
_symmetry_cell_setting monoclinic
_symmetry_space_group_name_Hall 'P 2yb'
_symmetry_space_group_name_H-M 'P 1 21 1'
_atom_sites_solution_hydrogens geom
_atom_sites_solution_primary direct
_atom_sites_solution_secondary difmap
_audit_creation_method SHELXL-97
_cell_angle_alpha 90.00
_cell_angle_beta 94.215(5)
_cell_angle_gamma 90.00
_cell_formula_units_Z 2
_cell_length_a 13.848(3)
_cell_length_b 9.570(2)
_cell_length_c 15.768(4)
_cell_measurement_temperature 273(2)
_cell_volume 2084.0(8)
_computing_cell_refinement 'Bruker SMART'
_computing_data_collection 'Bruker SMART'
_computing_data_reduction 'Bruker SAINT'
_computing_molecular_graphics 'Bruker SHELXTL'
_computing_publication_material 'Bruker SHELXTL'
_computing_structure_refinement 'SHELXL-97 (Sheldrick, 1997)'
_computing_structure_solution 'SHELXS-97 (Sheldrick, 1990)'
_diffrn_ambient_temperature 273(2)
_diffrn_measured_fraction_theta_full 0.997
_diffrn_measured_fraction_theta_max 0.997
_diffrn_measurement_device_type 'CCD area detector'
_diffrn_measurement_method 'phi and omega scans'
_diffrn_radiation_monochromator graphite
_diffrn_radiation_source 'fine-focus sealed tube'
_diffrn_radiation_type MoK\a
_diffrn_radiation_wavelength 0.71073
_diffrn_reflns_av_R_equivalents 0.0619
_diffrn_reflns_av_sigmaI/netI 0.0798
_diffrn_reflns_limit_h_max 16
_diffrn_reflns_limit_h_min -16
_diffrn_reflns_limit_k_max 11
_diffrn_reflns_limit_k_min -11
_diffrn_reflns_limit_l_max 18
_diffrn_reflns_limit_l_min -18
_diffrn_reflns_number 20052
_diffrn_reflns_theta_full 25.00
_diffrn_reflns_theta_max 25.00
_diffrn_reflns_theta_min 1.89
_exptl_absorpt_coefficient_mu 0.082
_exptl_absorpt_correction_T_max 0.942
_exptl_absorpt_correction_T_min 0.839
_exptl_absorpt_correction_type multi-scan
_exptl_absorpt_process_details '(SADABS; Bruker, 2000)'
_exptl_crystal_colour colourless
_exptl_crystal_density_diffrn 1.162
_exptl_crystal_density_method 'not measured'
_exptl_crystal_description needle
_exptl_crystal_F_000 788
_exptl_crystal_size_max 0.20
_exptl_crystal_size_mid 0.11
_exptl_crystal_size_min 0.07
_refine_diff_density_max 0.429
_refine_diff_density_min -0.243
_refine_diff_density_rms 0.045
_refine_ls_abs_structure_details 'Flack H D (1983), Acta Cryst. A39, 876-881'
_refine_ls_abs_structure_Flack -1(2)
_refine_ls_extinction_method none
_refine_ls_goodness_of_fit_ref 1.097
_refine_ls_hydrogen_treatment constr
_refine_ls_matrix_type full
_refine_ls_number_parameters 469
_refine_ls_number_reflns 7293
_refine_ls_number_restraints 7
_refine_ls_restrained_S_all 1.104
_refine_ls_R_factor_all 0.1256
_refine_ls_R_factor_gt 0.0945
_refine_ls_shift/su_max 0.000
_refine_ls_shift/su_mean 0.000
_refine_ls_structure_factor_coef Fsqd
_refine_ls_weighting_details 'calc w=1/[\s^2^(Fo^2^)+(0.0960P)^2^+0.8731P] where P=(Fo^2^+2Fc^2^)/3'
_refine_ls_weighting_scheme calc
_refine_ls_wR_factor_gt 0.2053
_refine_ls_wR_factor_ref 0.2225
_reflns_number_gt 5480
_reflns_number_total 7293
_reflns_threshold_expression >2sigma(I)
_cod_data_source_file c3cc45649h.txt
_cod_data_source_block hari11
_cod_depositor_comments
;
The following automatic conversions were performed:

'_chemical_melting_point' value '165-167 degree celsius' was changed
to '439.1(10)' - it was converted from degrees Celsius(C) to
Kelvins(K), the average value was taken and precision was estimated.

Automatic conversion script
Id: cif_fix_values 1891 2012-01-12 08:04:46Z andrius 
;
_cod_original_sg_symbol_Hall ' P 2yb'
_cod_original_sg_symbol_H-M P21
_cod_database_code 7110026

loop_
_symmetry_equiv_pos_as_xyz
'x, y, z'
'-x, y+1/2, -z'

loop_
_atom_site_label
_atom_site_type_symbol
_atom_site_fract_x
_atom_site_fract_y
_atom_site_fract_z
_atom_site_U_iso_or_equiv
_atom_site_adp_type
_atom_site_occupancy
_atom_site_symmetry_multiplicity
_atom_site_calc_flag
_atom_site_refinement_flags
N1 N 0.1942(3) 1.0280(4) -0.0752(2) 0.0400(10) Uani 1 1 d .
N2 N 0.3974(3) 1.0681(5) -0.0325(3) 0.0489(11) Uani 1 1 d .
N3 N 0.1828(4) 0.7846(5) 0.0138(3) 0.0609(13) Uani 1 1 d .
H3 H 0.2338 0.8317 0.0043 0.073 Uiso 1 1 calc R
N4 N 0.2176(3) 0.5674(4) 0.2047(2) 0.0450(10) Uani 1 1 d .
H4 H 0.2189 0.4860 0.1816 0.054 Uiso 1 1 calc R
N5 N 0.3041(3) 1.0561(4) 0.1574(2) 0.0374(9) Uani 1 1 d .
H5 H 0.2849 0.9731 0.1687 0.045 Uiso 1 1 calc R
N6 N 0.1786(3) 1.0544(4) 0.2958(2) 0.0393(9) Uani 1 1 d .
H6 H 0.1638 0.9687 0.3047 0.047 Uiso 1 1 calc R
O1 O 0.0221(3) 0.7789(6) -0.0050(3) 0.0997(18) Uani 1 1 d .
O2 O 0.2013(3) 0.7969(3) 0.1848(2) 0.0653(12) Uani 1 1 d .
O3 O 0.1417(4) 0.7506(6) 0.3753(4) 0.118(2) Uani 1 1 d .
O4 O 0.0620(5) 0.6054(7) 0.2940(4) 0.115(2) Uani 1 1 d .
O5 O 0.3988(3) 0.8656(4) 0.0408(3) 0.0706(13) Uani 1 1 d .
O6 O 0.2596(2) 1.2813(3) 0.1502(2) 0.0479(9) Uani 1 1 d .
O7 O 0.2499(3) 1.2475(4) 0.3542(2) 0.0645(11) Uani 1 1 d .
O8 O 0.2422(4) 1.0459(5) 0.4263(2) 0.0790(14) Uani 1 1 d .
C1 C 0.2239(4) 0.9648(6) -0.1538(3) 0.0529(15) Uani 1 1 d .
H1A H 0.1753 0.9844 -0.1997 0.064 Uiso 1 1 calc R
H1B H 0.2279 0.8642 -0.1467 0.064 Uiso 1 1 calc R
C2 C 0.1940(4) 1.1819(5) -0.0808(3) 0.0540(15) Uani 1 1 d .
H2A H 0.1811 1.2205 -0.0259 0.065 Uiso 1 1 calc R
H2B H 0.1423 1.2113 -0.1217 0.065 Uiso 1 1 calc R
C3 C 0.2898(4) 1.2401(6) -0.1072(3) 0.0575(15) Uani 1 1 d .
H3A H 0.2824 1.3411 -0.1156 0.069 Uiso 1 1 calc R
C4 C 0.3736(4) 1.2155(6) -0.0414(4) 0.0577(15) Uani 1 1 d .
H4A H 0.4299 1.2661 -0.0579 0.069 Uiso 1 1 calc R
H4B H 0.3568 1.2518 0.0131 0.069 Uiso 1 1 calc R
C5 C 0.4031(4) 0.9920(7) -0.1129(3) 0.0632(17) Uani 1 1 d .
H5A H 0.4052 0.8926 -0.1009 0.076 Uiso 1 1 calc R
H5B H 0.4632 1.0167 -0.1371 0.076 Uiso 1 1 calc R
C6 C 0.3213(5) 1.0199(6) -0.1774(3) 0.0637(17) Uani 1 1 d .
H6A H 0.3364 0.9759 -0.2310 0.076 Uiso 1 1 calc R
C7 C 0.3137(5) 1.1747(7) -0.1917(4) 0.0745(19) Uani 1 1 d .
H7A H 0.2631 1.1954 -0.2357 0.089 Uiso 1 1 calc R
H7B H 0.3744 1.2114 -0.2092 0.089 Uiso 1 1 calc R
C8 C 0.0990(4) 0.9817(7) -0.0545(4) 0.0599(16) Uani 1 1 d .
H8A H 0.0565 0.9805 -0.1062 0.072 Uiso 1 1 calc R
H8B H 0.0732 1.0491 -0.0161 0.072 Uiso 1 1 calc R
C9 C 0.0977(4) 0.8371(7) -0.0133(4) 0.0599(16) Uani 1 1 d .
C10 C 0.1957(6) 0.6508(6) 0.0592(4) 0.0682(18) Uani 1 1 d .
H10 H 0.1374 0.5942 0.0467 0.082 Uiso 1 1 calc R
C11 C 0.2802(8) 0.5738(7) 0.0276(5) 0.125(4) Uani 1 1 d .
H11A H 0.2871 0.5985 -0.0306 0.188 Uiso 1 1 calc R
H11B H 0.2695 0.4750 0.0317 0.188 Uiso 1 1 calc R
H11C H 0.3381 0.5987 0.0615 0.188 Uiso 1 1 calc R
C12 C 0.2057(4) 0.6799(5) 0.1546(3) 0.0420(12) Uani 1 1 d .
C13 C 0.2282(4) 0.5784(5) 0.2969(3) 0.0484(13) Uani 1 1 d .
H13 H 0.2272 0.4829 0.3192 0.058 Uiso 1 1 calc R
C14 C 0.3213(5) 0.6432(7) 0.3321(4) 0.0679(18) Uani 1 1 d .
H14 H 0.3171 0.7445 0.3233 0.082 Uiso 1 1 calc R
C15 C 0.4059(5) 0.5885(11) 0.2874(6) 0.107(3) Uani 1 1 d .
H15A H 0.4048 0.4882 0.2875 0.161 Uiso 1 1 calc R
H15B H 0.4652 0.6206 0.3164 0.161 Uiso 1 1 calc R
H15C H 0.4018 0.6218 0.2298 0.161 Uiso 1 1 calc R
C16 C 0.3375(7) 0.6148(10) 0.4293(5) 0.118(3) Uani 1 1 d .
H16A H 0.3720 0.5285 0.4385 0.177 Uiso 1 1 calc R
H16B H 0.2760 0.6087 0.4534 0.177 Uiso 1 1 calc R
H16C H 0.3745 0.6898 0.4559 0.177 Uiso 1 1 calc R
C17 C 0.1412(6) 0.6519(8) 0.3276(4) 0.076(2) Uani 1 1 d .
C18 C -0.0134(9) 0.697(2) 0.3281(11) 0.254(8) Uani 1 1 d U
H18A H -0.0654 0.6405 0.3459 0.305 Uiso 1 1 calc R
H18B H -0.0379 0.7605 0.2844 0.305 Uiso 1 1 calc R
H18C H 0.0147 0.7493 0.3757 0.305 Uiso 1 1 calc R
C19 C 0.3993(3) 0.9966(5) 0.0398(3) 0.0433(13) Uani 1 1 d .
C20 C 0.3990(3) 1.0698(5) 0.1256(3) 0.0385(11) Uani 1 1 d .
H20 H 0.4137 1.1691 0.1184 0.046 Uiso 1 1 calc R
C21 C 0.4768(4) 1.0040(6) 0.1867(3) 0.0453(13) Uani 1 1 d .
H21A H 0.4611 0.9060 0.1935 0.054 Uiso 1 1 calc R
H21B H 0.5381 1.0085 0.1609 0.054 Uiso 1 1 calc R
C22 C 0.4893(4) 1.0702(6) 0.2738(3) 0.0482(13) Uani 1 1 d .
H22 H 0.4253 1.0775 0.2960 0.058 Uiso 1 1 calc R
C23 C 0.5316(7) 1.2132(7) 0.2722(5) 0.103(3) Uani 1 1 d .
H23A H 0.5962 1.2081 0.2540 0.155 Uiso 1 1 calc R
H23B H 0.5334 1.2531 0.3282 0.155 Uiso 1 1 calc R
H23C H 0.4925 1.2707 0.2334 0.155 Uiso 1 1 calc R
C24 C 0.5521(5) 0.9760(8) 0.3339(4) 0.080(2) Uani 1 1 d .
H24A H 0.5201 0.8880 0.3400 0.119 Uiso 1 1 calc R
H24B H 0.5621 1.0202 0.3885 0.119 Uiso 1 1 calc R
H24C H 0.6135 0.9608 0.3108 0.119 Uiso 1 1 calc R
C25 C 0.2442(3) 1.1609(4) 0.1704(3) 0.0291(10) Uani 1 1 d .
C26 C 0.1526(3) 1.1146(5) 0.2122(3) 0.0305(10) Uani 1 1 d .
H26 H 0.1228 1.0399 0.1768 0.037 Uiso 1 1 calc R
C27 C 0.0775(3) 1.2336(5) 0.2138(3) 0.0453(12) Uani 1 1 d .
H27A H 0.1066 1.3130 0.2442 0.054 Uiso 1 1 calc R
H27B H 0.0590 1.2630 0.1560 0.054 Uiso 1 1 calc R
C28 C -0.0121(3) 1.1877(6) 0.2564(3) 0.0465(13) Uani 1 1 d .
C29 C -0.0828(4) 1.1057(8) 0.2154(5) 0.077(2) Uani 1 1 d .
H29 H -0.0777 1.0796 0.1591 0.092 Uiso 1 1 calc R
C30 C -0.1605(5) 1.0627(10) 0.2575(6) 0.101(3) Uani 1 1 d .
H30 H -0.2071 1.0063 0.2291 0.121 Uiso 1 1 calc R
C31 C -0.1717(5) 1.0991(11) 0.3382(6) 0.103(3) Uani 1 1 d .
H31 H -0.2257 1.0696 0.3650 0.124 Uiso 1 1 calc R
C32 C -0.1019(5) 1.1812(11) 0.3812(5) 0.102(3) Uani 1 1 d .
H32 H -0.1084 1.2067 0.4374 0.123 Uiso 1 1 calc R
C33 C -0.0230(4) 1.2247(8) 0.3403(4) 0.0760(19) Uani 1 1 d .
H33 H 0.0238 1.2799 0.3692 0.091 Uiso 1 1 calc R
C34 C 0.2241(4) 1.1268(6) 0.3586(3) 0.0407(12) Uani 1 1 d .
C35 C 0.2831(6) 1.0988(9) 0.5077(4) 0.082(2) Uani 1 1 d .
C36 C 0.3823(6) 1.1596(15) 0.4975(6) 0.148(5) Uani 1 1 d .
H36A H 0.4214 1.0920 0.4709 0.221 Uiso 1 1 calc R
H36B H 0.4124 1.1834 0.5524 0.221 Uiso 1 1 calc R
H36C H 0.3762 1.2420 0.4628 0.221 Uiso 1 1 calc R
C37 C 0.2202(7) 1.2202(13) 0.5382(5) 0.135(4) Uani 1 1 d .
H37A H 0.2257 1.2994 0.5016 0.202 Uiso 1 1 calc R
H37B H 0.2421 1.2454 0.5954 0.202 Uiso 1 1 calc R
H37C H 0.1537 1.1909 0.5367 0.202 Uiso 1 1 calc R
C38 C 0.2852(14) 0.9769(13) 0.5640(6) 0.236(10) Uani 1 1 d .
H38A H 0.2214 0.9380 0.5642 0.355 Uiso 1 1 calc R
H38B H 0.3071 1.0048 0.6207 0.355 Uiso 1 1 calc R
H38C H 0.3286 0.9081 0.5441 0.355 Uiso 1 1 calc R

loop_
_atom_site_aniso_label
_atom_site_aniso_U_11
_atom_site_aniso_U_22
_atom_site_aniso_U_33
_atom_site_aniso_U_23
_atom_site_aniso_U_13
_atom_site_aniso_U_12
N1 0.039(2) 0.036(2) 0.045(2) 0.0057(18) 0.0036(18) 0.0044(18)
N2 0.046(2) 0.053(3) 0.049(3) -0.005(2) 0.0120(19) 0.001(2)
N3 0.081(4) 0.053(3) 0.047(3) 0.012(2) -0.003(2) -0.027(3)
N4 0.075(3) 0.019(2) 0.042(2) -0.0029(19) 0.014(2) -0.002(2)
N5 0.036(2) 0.022(2) 0.055(2) 0.0026(19) 0.0059(17) 0.0035(18)
N6 0.047(2) 0.030(2) 0.040(2) -0.0009(18) 0.0019(18) 0.0003(19)
O1 0.076(3) 0.124(5) 0.100(4) 0.007(3) 0.010(3) -0.058(3)
O2 0.124(3) 0.018(2) 0.054(2) 0.0012(17) 0.009(2) -0.007(2)
O3 0.136(5) 0.097(4) 0.129(5) -0.046(4) 0.075(4) -0.018(4)
O4 0.092(4) 0.142(6) 0.112(4) -0.042(4) 0.017(3) 0.022(4)
O5 0.100(3) 0.045(3) 0.064(3) -0.017(2) -0.016(2) 0.024(2)
O6 0.058(2) 0.028(2) 0.061(2) 0.0091(16) 0.0228(18) 0.0064(16)
O7 0.093(3) 0.051(3) 0.046(2) 0.0015(19) -0.017(2) -0.018(2)
O8 0.134(4) 0.060(3) 0.039(2) 0.016(2) -0.021(2) -0.011(3)
C1 0.084(4) 0.042(3) 0.033(3) -0.002(2) 0.000(3) -0.004(3)
C2 0.085(4) 0.034(3) 0.042(3) -0.005(3) 0.000(3) 0.016(3)
C3 0.097(4) 0.036(3) 0.040(3) 0.013(3) 0.007(3) -0.010(3)
C4 0.075(4) 0.051(4) 0.050(3) 0.005(3) 0.017(3) -0.023(3)
C5 0.053(3) 0.094(5) 0.044(3) -0.021(3) 0.016(3) 0.016(3)
C6 0.105(5) 0.061(4) 0.028(3) -0.005(3) 0.020(3) 0.005(4)
C7 0.104(5) 0.077(5) 0.041(3) 0.010(3) 0.003(3) -0.023(4)
C8 0.051(3) 0.069(4) 0.059(4) 0.012(3) 0.000(3) -0.005(3)
C9 0.048(4) 0.083(5) 0.047(3) -0.005(3) -0.004(3) -0.027(3)
C10 0.120(6) 0.037(3) 0.047(3) 0.005(3) 0.004(3) -0.024(3)
C11 0.277(12) 0.038(4) 0.068(5) 0.004(4) 0.066(6) 0.037(6)
C12 0.055(3) 0.025(3) 0.048(3) 0.002(2) 0.013(2) -0.017(2)
C13 0.080(4) 0.022(2) 0.045(3) 0.010(2) 0.013(3) -0.001(3)
C14 0.089(5) 0.056(4) 0.057(4) -0.005(3) -0.005(3) -0.020(3)
C15 0.074(5) 0.121(7) 0.126(7) -0.015(6) 0.003(5) 0.017(5)
C16 0.162(8) 0.115(8) 0.071(5) 0.005(5) -0.032(5) -0.034(7)
C17 0.097(6) 0.083(5) 0.050(4) -0.012(4) 0.018(4) -0.007(4)
C18 0.120(8) 0.356(18) 0.298(15) 0.019(14) 0.091(10) 0.054(11)
C19 0.040(3) 0.039(3) 0.049(3) -0.011(3) -0.006(2) 0.010(2)
C20 0.034(2) 0.035(3) 0.047(3) 0.007(2) 0.002(2) 0.003(2)
C21 0.041(3) 0.044(3) 0.053(3) 0.001(2) 0.014(2) 0.003(2)
C22 0.041(3) 0.058(3) 0.044(3) 0.004(3) -0.004(2) 0.007(3)
C23 0.146(7) 0.054(5) 0.103(6) -0.013(4) -0.033(5) -0.013(5)
C24 0.081(5) 0.095(5) 0.059(4) -0.008(4) -0.023(3) 0.010(4)
C25 0.039(3) 0.021(3) 0.027(2) 0.0005(19) -0.0029(19) 0.0007(19)
C26 0.033(2) 0.025(2) 0.032(2) -0.0031(19) -0.0061(18) 0.0040(19)
C27 0.047(3) 0.035(3) 0.054(3) -0.003(2) 0.001(2) 0.012(2)
C28 0.030(3) 0.057(3) 0.054(3) -0.003(3) 0.010(2) 0.015(2)
C29 0.048(4) 0.097(5) 0.083(5) -0.017(4) -0.006(3) -0.010(4)
C30 0.052(4) 0.115(7) 0.136(7) -0.030(6) 0.003(5) -0.029(4)
C31 0.054(4) 0.139(8) 0.121(7) -0.018(6) 0.036(4) -0.020(5)
C32 0.066(5) 0.154(8) 0.091(5) -0.013(6) 0.031(4) -0.002(5)
C33 0.058(4) 0.087(5) 0.085(5) -0.019(4) 0.019(3) 0.000(4)
C34 0.048(3) 0.036(3) 0.039(3) 0.000(2) 0.010(2) 0.000(2)
C35 0.118(6) 0.094(6) 0.034(3) 0.001(4) -0.003(3) 0.004(5)
C36 0.095(6) 0.254(15) 0.087(6) -0.028(8) -0.040(5) -0.007(8)
C37 0.156(8) 0.187(11) 0.064(5) 0.002(6) 0.025(5) 0.022(9)
C38 0.47(3) 0.149(11) 0.070(6) 0.053(7) -0.117(10) -0.091(14)

loop_
_atom_type_symbol
_atom_type_description
_atom_type_scat_dispersion_real
_atom_type_scat_dispersion_imag
_atom_type_scat_source
C C 0.0033 0.0016 'International Tables Vol C Tables 4.2.6.8 and 6.1.1.4'
H H 0.0000 0.0000 'International Tables Vol C Tables 4.2.6.8 and 6.1.1.4'
N N 0.0061 0.0033 'International Tables Vol C Tables 4.2.6.8 and 6.1.1.4'
O O 0.0106 0.0060 'International Tables Vol C Tables 4.2.6.8 and 6.1.1.4'

loop_
_geom_angle_atom_site_label_1
_geom_angle_atom_site_label_2
_geom_angle_atom_site_label_3
_geom_angle
C8 N1 C1 112.4(4)
C8 N1 C2 108.7(4)
C1 N1 C2 111.2(4)
C19 N2 C4 124.9(4)
C19 N2 C5 119.1(5)
C4 N2 C5 115.1(5)
C9 N3 C10 124.1(5)
C9 N3 H3 118.0
C10 N3 H3 118.0
C12 N4 C13 122.0(4)
C12 N4 H4 119.0
C13 N4 H4 119.0
C25 N5 C20 125.4(4)
C25 N5 H5 117.3
C20 N5 H5 117.3
C34 N6 C26 122.7(4)
C34 N6 H6 118.7
C26 N6 H6 118.7
C17 O4 C18 104.5(9)
C34 O8 C35 123.1(5)
N1 C1 C6 111.9(4)
N1 C1 H1A 109.2
C6 C1 H1A 109.2
N1 C1 H1B 109.2
C6 C1 H1B 109.2
H1A C1 H1B 107.9
N1 C2 C3 112.5(4)
N1 C2 H2A 109.1
C3 C2 H2A 109.1
N1 C2 H2B 109.1
C3 C2 H2B 109.1
H2A C2 H2B 107.8
C4 C3 C2 113.1(4)
C4 C3 C7 109.2(5)
C2 C3 C7 109.7(5)
C4 C3 H3A 108.2
C2 C3 H3A 108.2
C7 C3 H3A 108.2
N2 C4 C3 111.9(5)
N2 C4 H4A 109.2
C3 C4 H4A 109.2
N2 C4 H4B 109.2
C3 C4 H4B 109.2
H4A C4 H4B 107.9
N2 C5 C6 114.4(4)
N2 C5 H5A 108.7
C6 C5 H5A 108.7
N2 C5 H5B 108.7
C6 C5 H5B 108.7
H5A C5 H5B 107.6
C5 C6 C7 108.7(6)
C5 C6 C1 114.5(5)
C7 C6 C1 109.0(5)
C5 C6 H6A 108.2
C7 C6 H6A 108.2
C1 C6 H6A 108.2
C6 C7 C3 106.9(5)
C6 C7 H7A 110.3
C3 C7 H7A 110.3
C6 C7 H7B 110.3
C3 C7 H7B 110.3
H7A C7 H7B 108.6
N1 C8 C9 114.3(5)
N1 C8 H8A 108.7
C9 C8 H8A 108.7
N1 C8 H8B 108.7
C9 C8 H8B 108.7
H8A C8 H8B 107.6
O1 C9 N3 123.5(6)
O1 C9 C8 120.2(6)
N3 C9 C8 116.2(5)
N3 C10 C11 109.6(5)
N3 C10 C12 108.6(4)
C11 C10 C12 113.7(6)
N3 C10 H10 108.3
C11 C10 H10 108.3
C12 C10 H10 108.3
C10 C11 H11A 109.5
C10 C11 H11B 109.5
H11A C11 H11B 109.5
C10 C11 H11C 109.5
H11A C11 H11C 109.5
H11B C11 H11C 109.5
O2 C12 N4 121.0(5)
O2 C12 C10 123.3(5)
N4 C12 C10 115.7(4)
N4 C13 C14 114.9(4)
N4 C13 C17 109.3(5)
C14 C13 C17 112.0(5)
N4 C13 H13 106.7
C14 C13 H13 106.7
C17 C13 H13 106.7
C13 C14 C15 111.1(5)
C13 C14 C16 110.5(5)
C15 C14 C16 109.8(7)
C13 C14 H14 108.4
C15 C14 H14 108.4
C16 C14 H14 108.4
C14 C15 H15A 109.5
C14 C15 H15B 109.5
H15A C15 H15B 109.5
C14 C15 H15C 109.5
H15A C15 H15C 109.5
H15B C15 H15C 109.5
C14 C16 H16A 109.5
C14 C16 H16B 109.5
H16A C16 H16B 109.5
C14 C16 H16C 109.5
H16A C16 H16C 109.5
H16B C16 H16C 109.5
O3 C17 O4 120.1(8)
O3 C17 C13 126.7(8)
O4 C17 C13 113.1(6)
O4 C18 H18A 109.5
O4 C18 H18B 109.5
H18A C18 H18B 109.5
O4 C18 H18C 109.5
H18A C18 H18C 109.5
H18B C18 H18C 109.5
O5 C19 N2 121.7(5)
O5 C19 C20 116.7(5)
N2 C19 C20 121.6(4)
N5 C20 C19 109.1(4)
N5 C20 C21 111.1(4)
C19 C20 C21 108.9(4)
N5 C20 H20 109.2
C19 C20 H20 109.2
C21 C20 H20 109.2
C22 C21 C20 115.4(4)
C22 C21 H21A 108.4
C20 C21 H21A 108.4
C22 C21 H21B 108.4
C20 C21 H21B 108.4
H21A C21 H21B 107.5
C23 C22 C21 112.9(5)
C23 C22 C24 110.2(5)
C21 C22 C24 109.7(5)
C23 C22 H22 107.9
C21 C22 H22 107.9
C24 C22 H22 107.9
C22 C23 H23A 109.5
C22 C23 H23B 109.5
H23A C23 H23B 109.5
C22 C23 H23C 109.5
H23A C23 H23C 109.5
H23B C23 H23C 109.5
C22 C24 H24A 109.5
C22 C24 H24B 109.5
H24A C24 H24B 109.5
C22 C24 H24C 109.5
H24A C24 H24C 109.5
H24B C24 H24C 109.5
O6 C25 N5 123.5(4)
O6 C25 C26 123.3(4)
N5 C25 C26 113.2(4)
N6 C26 C25 110.1(3)
N6 C26 C27 113.5(4)
C25 C26 C27 111.9(4)
N6 C26 H26 107.0
C25 C26 H26 107.0
C27 C26 H26 107.0
C28 C27 C26 111.6(4)
C28 C27 H27A 109.3
C26 C27 H27A 109.3
C28 C27 H27B 109.3
C26 C27 H27B 109.3
H27A C27 H27B 108.0
C29 C28 C33 118.0(5)
C29 C28 C27 122.2(5)
C33 C28 C27 119.8(5)
C30 C29 C28 120.0(7)
C30 C29 H29 120.0
C28 C29 H29 120.0
C31 C30 C29 122.1(7)
C31 C30 H30 118.9
C29 C30 H30 118.9
C30 C31 C32 119.2(7)
C30 C31 H31 120.4
C32 C31 H31 120.4
C33 C32 C31 119.5(7)
C33 C32 H32 120.3
C31 C32 H32 120.3
C32 C33 C28 121.1(7)
C32 C33 H33 119.5
C28 C33 H33 119.5
O7 C34 O8 124.2(5)
O7 C34 N6 125.4(5)
O8 C34 N6 110.3(5)
O8 C35 C38 104.3(7)
O8 C35 C36 109.8(6)
C38 C35 C36 113.1(10)
O8 C35 C37 110.0(6)
C38 C35 C37 113.3(9)
C36 C35 C37 106.3(8)
C35 C36 H36A 109.5
C35 C36 H36B 109.5
H36A C36 H36B 109.5
C35 C36 H36C 109.5
H36A C36 H36C 109.5
H36B C36 H36C 109.5
C35 C37 H37A 109.5
C35 C37 H37B 109.5
H37A C37 H37B 109.5
C35 C37 H37C 109.5
H37A C37 H37C 109.5
H37B C37 H37C 109.5
C35 C38 H38A 109.5
C35 C38 H38B 109.5
H38A C38 H38B 109.5
C35 C38 H38C 109.5
H38A C38 H38C 109.5
H38B C38 H38C 109.5

loop_
_geom_bond_atom_site_label_1
_geom_bond_atom_site_label_2
_geom_bond_distance
N1 C8 1.450(7)
N1 C1 1.465(6)
N1 C2 1.476(6)
N2 C19 1.328(7)
N2 C4 1.453(8)
N2 C5 1.470(7)
N3 C9 1.323(8)
N3 C10 1.472(7)
N3 H3 0.8600
N4 C12 1.339(6)
N4 C13 1.455(6)
N4 H4 0.8600
N5 C25 1.327(5)
N5 C20 1.447(6)
N5 H5 0.8600
N6 C34 1.329(6)
N6 C26 1.458(6)
N6 H6 0.8600
O1 C9 1.201(7)
O2 C12 1.221(6)
O3 C17 1.207(8)
O4 C17 1.263(9)
O4 C18 1.493(15)
O5 C19 1.253(6)
O6 C25 1.218(5)
O7 C34 1.214(6)
O8 C34 1.327(6)
O8 C35 1.456(8)
C1 C6 1.519(8)
C1 H1A 0.9700
C1 H1B 0.9700
C2 C3 1.524(8)
C2 H2A 0.9700
C2 H2B 0.9700
C3 C4 1.518(8)
C3 C7 1.530(8)
C3 H3A 0.9800
C4 H4A 0.9700
C4 H4B 0.9700
C5 C6 1.490(8)
C5 H5A 0.9700
C5 H5B 0.9700
C6 C7 1.501(9)
C6 H6A 0.9800
C7 H7A 0.9700
C7 H7B 0.9700
C8 C9 1.530(9)
C8 H8A 0.9700
C8 H8B 0.9700
C10 C11 1.498(11)
C10 C12 1.525(7)
C10 H10 0.9800
C11 H11A 0.9600
C11 H11B 0.9600
C11 H11C 0.9600
C13 C14 1.499(8)
C13 C17 1.506(9)
C13 H13 0.9800
C14 C15 1.506(9)
C14 C16 1.556(9)
C14 H14 0.9800
C15 H15A 0.9600
C15 H15B 0.9600
C15 H15C 0.9600
C16 H16A 0.9600
C16 H16B 0.9600
C16 H16C 0.9600
C18 H18A 0.9600
C18 H18B 0.9600
C18 H18C 0.9600
C19 C20 1.523(7)
C20 C21 1.527(7)
C20 H20 0.9800
C21 C22 1.511(7)
C21 H21A 0.9700
C21 H21B 0.9700
C22 C23 1.489(9)
C22 C24 1.531(8)
C22 H22 0.9800
C23 H23A 0.9600
C23 H23B 0.9600
C23 H23C 0.9600
C24 H24A 0.9600
C24 H24B 0.9600
C24 H24C 0.9600
C25 C26 1.538(6)
C26 C27 1.543(6)
C26 H26 0.9800
C27 C28 1.519(7)
C27 H27A 0.9700
C27 H27B 0.9700
C28 C29 1.378(8)
C28 C33 1.388(8)
C29 C30 1.369(10)
C29 H29 0.9300
C30 C31 1.339(11)
C30 H30 0.9300
C31 C32 1.383(12)
C31 H31 0.9300
C32 C33 1.374(9)
C32 H32 0.9300
C33 H33 0.9300
C35 C38 1.464(12)
C35 C36 1.512(12)
C35 C37 1.550(13)
C36 H36A 0.9600
C36 H36B 0.9600
C36 H36C 0.9600
C37 H37A 0.9600
C37 H37B 0.9600
C37 H37C 0.9600
C38 H38A 0.9600
C38 H38B 0.9600
C38 H38C 0.9600

loop_
_geom_torsion_atom_site_label_1
_geom_torsion_atom_site_label_2
_geom_torsion_atom_site_label_3
_geom_torsion_atom_site_label_4
_geom_torsion
C8 N1 C1 C6 176.9(5)
C2 N1 C1 C6 54.8(6)
C8 N1 C2 C3 -176.8(4)
C1 N1 C2 C3 -52.6(6)
N1 C2 C3 C4 -66.1(6)
N1 C2 C3 C7 56.0(6)
C19 N2 C4 C3 -123.4(5)
C5 N2 C4 C3 45.9(6)
C2 C3 C4 N2 67.1(6)
C7 C3 C4 N2 -55.4(6)
C19 N2 C5 C6 123.8(6)
C4 N2 C5 C6 -46.1(7)
N2 C5 C6 C7 54.6(7)
N2 C5 C6 C1 -67.6(7)
N1 C1 C6 C5 60.8(6)
N1 C1 C6 C7 -61.1(6)
C5 C6 C7 C3 -63.0(6)
C1 C6 C7 C3 62.4(6)
C4 C3 C7 C6 64.3(6)
C2 C3 C7 C6 -60.2(7)
C1 N1 C8 C9 79.2(6)
C2 N1 C8 C9 -157.3(5)
C10 N3 C9 O1 -1.6(9)
C10 N3 C9 C8 176.5(5)
N1 C8 C9 O1 -168.8(6)
N1 C8 C9 N3 13.1(7)
C9 N3 C10 C11 139.1(7)
C9 N3 C10 C12 -96.2(6)
C13 N4 C12 O2 -1.5(8)
C13 N4 C12 C10 179.9(5)
N3 C10 C12 O2 1.2(8)
C11 C10 C12 O2 123.5(6)
N3 C10 C12 N4 179.7(5)
C11 C10 C12 N4 -58.0(7)
C12 N4 C13 C14 -69.2(6)
C12 N4 C13 C17 57.7(6)
N4 C13 C14 C15 -42.8(7)
C17 C13 C14 C15 -168.3(6)
N4 C13 C14 C16 -165.1(6)
C17 C13 C14 C16 69.5(7)
C18 O4 C17 O3 -0.2(12)
C18 O4 C17 C13 -176.4(9)
N4 C13 C17 O3 -129.2(7)
C14 C13 C17 O3 -0.7(9)
N4 C13 C17 O4 46.7(7)
C14 C13 C17 O4 175.3(6)
C4 N2 C19 O5 163.7(5)
C5 N2 C19 O5 -5.2(7)
C4 N2 C19 C20 -14.4(7)
C5 N2 C19 C20 176.7(4)
C25 N5 C20 C19 -116.0(5)
C25 N5 C20 C21 124.0(5)
O5 C19 C20 N5 -72.9(5)
N2 C19 C20 N5 105.3(5)
O5 C19 C20 C21 48.5(6)
N2 C19 C20 C21 -133.3(5)
N5 C20 C21 C22 -62.8(6)
C19 C20 C21 C22 177.0(4)
C20 C21 C22 C23 -69.1(6)
C20 C21 C22 C24 167.5(5)
C20 N5 C25 O6 6.3(7)
C20 N5 C25 C26 -174.7(4)
C34 N6 C26 C25 61.5(5)
C34 N6 C26 C27 -64.8(5)
O6 C25 C26 N6 -119.3(5)
N5 C25 C26 N6 61.7(5)
O6 C25 C26 C27 7.9(6)
N5 C25 C26 C27 -171.1(4)
N6 C26 C27 C28 -53.8(5)
C25 C26 C27 C28 -179.1(4)
C26 C27 C28 C29 -77.7(6)
C26 C27 C28 C33 100.1(6)
C33 C28 C29 C30 -0.3(10)
C27 C28 C29 C30 177.5(7)
C28 C29 C30 C31 0.9(14)
C29 C30 C31 C32 -1.0(15)
C30 C31 C32 C33 0.6(14)
C31 C32 C33 C28 0.0(13)
C29 C28 C33 C32 -0.1(10)
C27 C28 C33 C32 -178.0(7)
C35 O8 C34 O7 9.2(9)
C35 O8 C34 N6 -174.0(5)
C26 N6 C34 O7 -0.9(7)
C26 N6 C34 O8 -177.6(4)
C34 O8 C35 C38 176.9(10)
C34 O8 C35 C36 -61.6(9)
C34 O8 C35 C37 55.0(9)
